data_7238552
loop_
_publ_author_name
'Owczarzak, Anita M.'
'Kubicki, Maciej'
'Kourkoumelis, Nikolaos'
'Hadjikakou, Sotiris K.'

_publ_section_title
;
 Stabilization of poly-iodides: structural influences of the cationic
 disulfides of 2-mercapto-3,4,5,6-tetrahydro-pyrimidine and
 2-mercatpo-pyrimidine
;
_journal_issue 7
_journal_name_full 'RSC Advances'
_journal_page_first 2856
_journal_paper_doi 10.1039/c2ra00013j
_journal_volume 2
_journal_year 2012
_chemical_formula_sum 'C16 H32 Cl I9 N8 S4'
_chemical_formula_weight 1642.29
_space_group_IT_number 14
_space_group_name_Hall '-P 2ybc'
_space_group_name_H-M_alt 'P 1 21/c 1'
_symmetry_cell_setting monoclinic
_symmetry_space_group_name_H-M 'P 1 21/c 1'
_atom_sites_solution_hydrogens geom
_atom_sites_solution_primary direct
_atom_sites_solution_secondary difmap
_audit_creation_method SHELXL-97
_audit_update_record
;
2011-12-18 # Formatted by publCIF
;
_cell_angle_alpha 90.00
_cell_angle_beta 111.59(1)
_cell_angle_gamma 90.00
_cell_formula_units_Z 2
_cell_length_a 14.502(2)
_cell_length_b 12.310(2)
_cell_length_c 12.354(2)
_cell_measurement_reflns_used 3487
_cell_measurement_temperature 100(2)
_cell_measurement_theta_max 28.9555
_cell_measurement_theta_min 2.4827
_cell_volume 2050.7(6)
_computing_structure_refinement 'SHELXL-97 (Sheldrick, 1997)'
_diffrn_ambient_temperature 100(1)
_diffrn_detector_area_resol_mean 16.1544
_diffrn_measured_fraction_theta_full 0.996
_diffrn_measured_fraction_theta_max 0.878
_diffrn_measurement_device_type 'Goniometer KM4/Xcalibur, detector: Eos'
_diffrn_measurement_method '\w scans'
_diffrn_radiation_monochromator graphite
_diffrn_radiation_source 'Enhance (Mo) X-ray Source'
_diffrn_radiation_type MoK\a
_diffrn_radiation_wavelength 0.71073
_diffrn_reflns_av_R_equivalents 0.0627
_diffrn_reflns_av_sigmaI/netI 0.1860
_diffrn_reflns_limit_h_max 19
_diffrn_reflns_limit_h_min -19
_diffrn_reflns_limit_k_max 16
_diffrn_reflns_limit_k_min -15
_diffrn_reflns_limit_l_max 16
_diffrn_reflns_limit_l_min -14
_diffrn_reflns_number 14097
_diffrn_reflns_theta_full 25.00
_diffrn_reflns_theta_max 29.04
_diffrn_reflns_theta_min 2.49
_exptl_absorpt_coefficient_mu 7.094
_exptl_absorpt_correction_T_max 1.00000
_exptl_absorpt_correction_T_min 0.66470
_exptl_absorpt_correction_type multi-scan
_exptl_absorpt_process_details
;
CrysAlisPro, Oxford Diffraction Ltd.,
Version 1.171.33.34d (release 27-02-2009 CrysAlis171 .NET)
(compiled Feb 27 2009,15:38:38)
Empirical absorption correction using spherical harmonics,
implemented in SCALE3 ABSPACK scaling algorithm.
;
_exptl_crystal_colour red
_exptl_crystal_density_diffrn 2.660
_exptl_crystal_density_method 'not measured'
_exptl_crystal_description block
_exptl_crystal_F_000 1484
_exptl_crystal_size_max 0.4
_exptl_crystal_size_mid 0.3
_exptl_crystal_size_min 0.1
_refine_diff_density_max 1.346
_refine_diff_density_min -1.305
_refine_diff_density_rms 0.226
_refine_ls_extinction_method none
_refine_ls_goodness_of_fit_ref 0.882
_refine_ls_hydrogen_treatment constr
_refine_ls_matrix_type full
_refine_ls_number_parameters 175
_refine_ls_number_reflns 4792
_refine_ls_number_restraints 24
_refine_ls_restrained_S_all 0.880
_refine_ls_R_factor_all 0.0971
_refine_ls_R_factor_gt 0.0365
_refine_ls_shift/su_max 0.025
_refine_ls_shift/su_mean 0.004
_refine_ls_structure_factor_coef Fsqd
_refine_ls_weighting_details 'calc w=1/[\s^2^(Fo^2^)+(0.0014P)^2^+0.0000P] where P=(Fo^2^+2Fc^2^)/3'
_refine_ls_weighting_scheme calc
_refine_ls_wR_factor_gt 0.0430
_refine_ls_wR_factor_ref 0.0452
_reflns_number_gt 2441
_reflns_number_total 4792
_reflns_threshold_expression >2sigma(I)
_cod_data_source_file c2ra00013j.txt
_cod_data_source_block shelxlb
_cod_original_sg_symbol_H-M 'P 21/c'
_cod_database_code 7238552

loop_
_symmetry_equiv_pos_as_xyz
'x, y, z'
'-x, y+1/2, -z+1/2'
'-x, -y, -z'
'x, -y-1/2, z-1/2'

loop_
_atom_site_label
_atom_site_type_symbol
_atom_site_fract_x
_atom_site_fract_y
_atom_site_fract_z
_atom_site_U_iso_or_equiv
_atom_site_adp_type
_atom_site_occupancy
_atom_site_symmetry_multiplicity
_atom_site_calc_flag
_atom_site_refinement_flags
I1 I 1.09180(5) 0.23090(5) 0.88230(5) 0.02539(18) Uani 1 1 d .
I2 I 0.95808(5) 0.20376(4) 0.99801(5) 0.01559(15) Uani 1 1 d .
I3 I 0.80974(4) 0.17319(4) 1.11621(5) 0.01678(16) Uani 1 1 d .
I4 I 0.38086(4) 0.19442(4) 0.48237(5) 0.02115(16) Uani 1 1 d .
I5 I 0.5000 0.0000 0.5000 0.0165(2) Uani 1 2 d S
Cl1 Cl 0.5000 0.5000 0.5000 0.0172(8) Uani 1 2 d S
S2A S 0.57398(17) 0.21653(15) 0.84339(18) 0.0152(5) Uani 1 1 d .
S2B S 0.57189(17) 0.33287(16) 0.72619(18) 0.0163(6) Uani 1 1 d .
C4B C 0.8145(6) 0.4746(6) 0.9717(6) 0.018(2) Uani 1 1 d U
H4B H 0.8699 0.4339 1.0249 0.022 Uiso 1 1 calc R
H4B' H 0.7938 0.5276 1.0161 0.022 Uiso 1 1 calc R
C6A C 0.6960(6) -0.0781(6) 0.8448(7) 0.015(2) Uani 1 1 d U
H6A H 0.6572 -0.1208 0.7774 0.019 Uiso 1 1 calc R
H6A' H 0.7115 -0.1235 0.9134 0.019 Uiso 1 1 calc R
N3A N 0.7081(5) 0.1312(5) 0.7599(5) 0.0120(17) Uani 1 1 d U
H3A H 0.7125 0.1963 0.7369 0.014 Uiso 1 1 calc R
N3B N 0.7323(5) 0.4010(5) 0.9108(6) 0.0152(18) Uani 1 1 d U
H3B H 0.7249 0.3425 0.9447 0.018 Uiso 1 1 calc R
N1A N 0.6387(5) 0.0166(5) 0.8552(5) 0.0145(18) Uani 1 1 d .
H1A H 0.5971 0.0092 0.8896 0.017 Uiso 1 1 calc R
N1B N 0.6752(5) 0.5099(5) 0.7501(6) 0.0171(17) Uani 1 1 d .
H1B H 0.6285 0.5230 0.6843 0.020 Uiso 1 1 calc R
C2B C 0.6696(7) 0.4229(6) 0.8050(7) 0.008(2) Uani 1 1 d .
C5A C 0.7902(7) -0.0409(6) 0.8321(7) 0.021(2) Uani 1 1 d .
H5A H 0.8347 -0.0112 0.9055 0.025 Uiso 1 1 calc R
H5A' H 0.8229 -0.1023 0.8124 0.025 Uiso 1 1 calc R
C2A C 0.6485(7) 0.1125(6) 0.8141(7) 0.014(2) Uani 1 1 d .
C6B C 0.7584(7) 0.5893(6) 0.7946(7) 0.019(2) Uani 1 1 d .
H6B H 0.7392 0.6499 0.8319 0.023 Uiso 1 1 calc R
H6B' H 0.7753 0.6171 0.7308 0.023 Uiso 1 1 calc R
C4A C 0.7678(6) 0.0462(6) 0.7365(6) 0.017(2) Uani 1 1 d .
H4A H 0.8293 0.0766 0.7357 0.020 Uiso 1 1 calc R
H4A' H 0.7322 0.0139 0.6610 0.020 Uiso 1 1 calc R
C5B C 0.8452(7) 0.5318(6) 0.8801(7) 0.026(3) Uani 1 1 d .
H5B' H 0.8705 0.4788 0.8399 0.031 Uiso 1 1 calc R
H5B H 0.8976 0.5836 0.9178 0.031 Uiso 1 1 calc R

loop_
_atom_site_aniso_label
_atom_site_aniso_U_11
_atom_site_aniso_U_22
_atom_site_aniso_U_33
_atom_site_aniso_U_23
_atom_site_aniso_U_13
_atom_site_aniso_U_12
I1 0.0222(4) 0.0294(4) 0.0298(4) -0.0006(3) 0.0158(4) 0.0009(3)
I2 0.0146(4) 0.0139(3) 0.0190(3) -0.0025(2) 0.0070(3) 0.0000(3)
I3 0.0193(4) 0.0144(3) 0.0185(4) -0.0002(3) 0.0092(3) 0.0007(3)
I4 0.0209(4) 0.0129(3) 0.0305(4) -0.0066(3) 0.0104(3) 0.0006(3)
I5 0.0151(6) 0.0149(4) 0.0207(5) -0.0037(4) 0.0079(5) -0.0009(4)
Cl1 0.022(2) 0.0154(16) 0.0164(19) 0.0025(14) 0.0093(18) 0.0044(16)
S2A 0.0177(15) 0.0110(11) 0.0213(13) 0.0027(10) 0.0125(12) 0.0044(11)
S2B 0.0137(15) 0.0116(11) 0.0213(14) 0.0030(10) 0.0038(12) 0.0007(11)
C4B 0.018(2) 0.018(2) 0.019(2) -0.0011(10) 0.0067(12) 0.0005(10)
C6A 0.016(2) 0.015(2) 0.016(2) 0.0007(10) 0.0057(12) -0.0003(10)
N3A 0.0120(19) 0.0117(19) 0.0126(19) 0.0009(10) 0.0049(11) 0.0002(10)
N3B 0.015(2) 0.0148(19) 0.0158(19) 0.0004(10) 0.0058(11) -0.0008(10)
N1A 0.009(5) 0.018(4) 0.020(5) 0.006(3) 0.009(4) 0.008(4)
N1B 0.010(5) 0.018(4) 0.019(4) 0.000(4) 0.000(4) 0.003(4)
C2B 0.014(6) 0.007(4) 0.005(5) -0.004(4) 0.004(5) -0.003(4)
C5A 0.019(7) 0.017(5) 0.024(6) -0.003(4) 0.004(5) 0.005(5)
C2A 0.017(7) 0.013(5) 0.019(6) 0.002(4) 0.014(5) 0.005(4)
C6B 0.030(8) 0.012(5) 0.010(6) 0.002(4) 0.002(5) -0.010(5)
C4A 0.013(6) 0.017(5) 0.018(6) 0.002(4) 0.004(5) 0.006(4)
C5B 0.041(8) 0.026(6) 0.017(6) -0.015(4) 0.019(6) -0.013(5)

loop_
_atom_type_symbol
_atom_type_description
_atom_type_scat_dispersion_real
_atom_type_scat_dispersion_imag
_atom_type_scat_source
C C 0.0033 0.0016 'International Tables Vol C Tables 4.2.6.8 and 6.1.1.4'
H H 0.0000 0.0000 'International Tables Vol C Tables 4.2.6.8 and 6.1.1.4'
N N 0.0061 0.0033 'International Tables Vol C Tables 4.2.6.8 and 6.1.1.4'
S S 0.1246 0.1234 'International Tables Vol C Tables 4.2.6.8 and 6.1.1.4'
Cl Cl 0.1484 0.1585 'International Tables Vol C Tables 4.2.6.8 and 6.1.1.4'
I I -0.4742 1.8119 'International Tables Vol C Tables 4.2.6.8 and 6.1.1.4'

loop_
_geom_angle_atom_site_label_1
_geom_angle_atom_site_label_2
_geom_angle_atom_site_label_3
_geom_angle
_geom_angle_site_symmetry_1
I1 I2 I3 178.44(3) .
I4 I5 I4 180.00(2) 3_656
C2A S2A S2B 102.2(2) .
C2B S2B S2A 104.4(3) .
N3B C4B C5B 107.9(6) .
N1A C6A C5A 109.5(6) .
C2A N3A C4A 122.3(6) .
C2B N3B C4B 121.2(6) .
C2A N1A C6A 122.4(6) .
C2B N1B C6B 123.4(8) .
N1B C2B N3B 122.6(8) .
N1B C2B S2B 114.9(7) .
N3B C2B S2B 122.5(6) .
C4A C5A C6A 110.4(7) .
N3A C2A N1A 123.3(7) .
N3A C2A S2A 122.9(6) .
N1A C2A S2A 113.8(6) .
N1B C6B C5B 107.9(6) .
N3A C4A C5A 108.8(6) .
C4B C5B C6B 110.0(8) .

loop_
_geom_bond_atom_site_label_1
_geom_bond_atom_site_label_2
_geom_bond_distance
_geom_bond_site_symmetry_2
I1 I2 2.8205(7) .
I2 I3 3.0354(7) .
I4 I5 2.9128(5) .
I5 I4 2.9128(5) 3_656
S2A C2A 1.797(7) .
S2A S2B 2.029(3) .
S2B C2B 1.780(8) .
C4B N3B 1.465(9) .
C4B C5B 1.532(9) .
C6A N1A 1.465(8) .
C6A C5A 1.503(10) .
N3A C2A 1.293(8) .
N3A C4A 1.454(8) .
N3B C2B 1.316(9) .
N1A C2A 1.314(8) .
N1B C2B 1.286(8) .
N1B C6B 1.492(9) .
C5A C4A 1.539(9) .
C6B C5B 1.491(11) .
